data_7026826
loop_
_publ_author_name
'Natrajan, Louise S.'
'Toulmin, Anita'
'Chew, Alex'
'Magennis, Steven W.'

_publ_section_title
;
 Two-photon luminescence from polar bis-terpyridyl-stilbene derivatives of
 Ir(III) and Ru(II).
;
_journal_issue 45
_journal_name_full 'Dalton transactions (Cambridge, England : 2003)'
_journal_page_first 10837
_journal_page_last 10846
_journal_paper_doi 10.1039/c0dt00750a
_journal_volume 39
_journal_year 2010
_chemical_formula_sum 'C58 H44 F12 N6 O P2 Ru'
_chemical_formula_weight 1232.00
_chemical_name_systematic
;
?
;
_space_group_IT_number 55
_symmetry_cell_setting orthorhombic
_symmetry_space_group_name_Hall '-P 2 2ab'
_symmetry_space_group_name_H-M 'P b a m'
_atom_sites_solution_hydrogens geom
_atom_sites_solution_primary direct
_atom_sites_solution_secondary difmap
_audit_creation_method SHELXL-97
_cell_angle_alpha 90.00
_cell_angle_beta 90.00
_cell_angle_gamma 90.00
_cell_formula_units_Z 4
_cell_length_a 15.5722(5)
_cell_length_b 19.0829(6)
_cell_length_c 20.3472(7)
_cell_measurement_temperature 150(2)
_cell_volume 6046.4(3)
_computing_cell_refinement 'Bruker SAINT'
_computing_data_collection 'Bruker APEX2'
_computing_data_reduction 'Bruker SAINT'
_computing_molecular_graphics 'Bruker SHELXTL (Sheldrick, 1997)'
_computing_publication_material 'Bruker SHELXTL (Sheldrick, 1997)'
_computing_structure_refinement 'SHELXL-97 (Sheldrick, 1997)'
_computing_structure_solution 'Bruker SHELXTL (Sheldrick, 1997)'
_diffrn_ambient_temperature 150(2)
_diffrn_measured_fraction_theta_full 0.997
_diffrn_measured_fraction_theta_max 0.997
_diffrn_measurement_device_type 'Bruker APEXII CCD diffractometer'
_diffrn_measurement_method '\w rotation with narrow frames'
_diffrn_radiation_monochromator 'silicon 111'
_diffrn_radiation_source 'Daresbury SRS station 9.8'
_diffrn_radiation_type Synchrotron
_diffrn_radiation_wavelength 0.68130
_diffrn_reflns_av_R_equivalents 0.0584
_diffrn_reflns_av_sigmaI/netI 0.0340
_diffrn_reflns_limit_h_max 19
_diffrn_reflns_limit_h_min -19
_diffrn_reflns_limit_k_max 23
_diffrn_reflns_limit_k_min -23
_diffrn_reflns_limit_l_max 25
_diffrn_reflns_limit_l_min -25
_diffrn_reflns_number 50953
_diffrn_reflns_theta_full 26.38
_diffrn_reflns_theta_max 26.38
_diffrn_reflns_theta_min 1.96
_exptl_absorpt_coefficient_mu 0.392
_exptl_absorpt_correction_T_max 0.9922
_exptl_absorpt_correction_T_min 0.9807
_exptl_absorpt_correction_type multi-scan
_exptl_absorpt_process_details 'repeated and equivalent reflections'
_exptl_crystal_colour red
_exptl_crystal_density_diffrn 1.353
_exptl_crystal_density_method 'not measured'
_exptl_crystal_description block
_exptl_crystal_F_000 2496
_exptl_crystal_size_max 0.05
_exptl_crystal_size_mid 0.04
_exptl_crystal_size_min 0.02
_refine_diff_density_max 0.807
_refine_diff_density_min -0.905
_refine_diff_density_rms 0.095
_refine_ls_extinction_method none
_refine_ls_goodness_of_fit_ref 1.093
_refine_ls_hydrogen_treatment constr
_refine_ls_matrix_type full
_refine_ls_number_parameters 384
_refine_ls_number_reflns 6353
_refine_ls_number_restraints 127
_refine_ls_restrained_S_all 1.126
_refine_ls_R_factor_all 0.0795
_refine_ls_R_factor_gt 0.0652
_refine_ls_shift/su_max 0.000
_refine_ls_shift/su_mean 0.000
_refine_ls_structure_factor_coef Fsqd
_refine_ls_weighting_details 'calc w=1/[\s^2^(Fo^2^)+(0.1150P)^2^+7.5648P] where P=(Fo^2^+2Fc^2^)/3'
_refine_ls_weighting_scheme calc
_refine_ls_wR_factor_gt 0.1987
_refine_ls_wR_factor_ref 0.2091
_reflns_number_gt 4854
_reflns_number_total 6353
_reflns_threshold_expression >2sigma(I)
_cod_data_source_file c0dt00750a.txt
_cod_data_source_block ln7862
_cod_depositor_comments
;
The following automatic conversions were performed:

'_symmetry_cell_setting' value 'Orthorhombic' changed to
'orthorhombic' according to
/home/saulius/struct/CIF-dictionaries/cif_core.dic dictionary named
'cif_core.dic' version 2.4.2 from 2011-04-26.

Automatic conversion script
Id: cif_fix_values 1891 2012-01-12 08:04:46Z andrius 
;
_cod_original_sg_symbol_H-M Pbam
_cod_database_code 7026826

loop_
_symmetry_equiv_pos_as_xyz
'x, y, z'
'-x, -y, z'
'-x+1/2, y+1/2, -z'
'x+1/2, -y+1/2, -z'
'-x, -y, -z'
'x, y, -z'
'x-1/2, -y-1/2, z'
'-x-1/2, y-1/2, z'

loop_
_atom_site_label
_atom_site_type_symbol
_atom_site_fract_x
_atom_site_fract_y
_atom_site_fract_z
_atom_site_U_iso_or_equiv
_atom_site_adp_type
_atom_site_occupancy
_atom_site_symmetry_multiplicity
_atom_site_calc_flag
_atom_site_refinement_flags
Ru1 Ru 0.0000 0.0000 0.24684(2) 0.03570(19) Uani 1 2 d S
P2 P 0.38619(12) 0.15264(11) 0.0000 0.0594(5) Uani 1 2 d SU
P1 P 0.6681(3) 0.19625(16) 0.5000 0.1188(13) Uani 1 2 d SDU
N1 N 0.0941(2) 0.01335(16) 0.31731(17) 0.0394(7) Uani 1 1 d .
N2 N -0.0893(2) 0.02761(17) 0.17663(17) 0.0388(7) Uani 1 1 d .
F12 F 0.3982(4) 0.0905(2) 0.0545(2) 0.1242(16) Uani 1 1 d U
F13 F 0.2913(4) 0.1318(3) 0.0000 0.153(3) Uani 1 2 d SU
F14 F 0.3825(5) 0.2079(2) 0.0531(2) 0.151(2) Uani 1 1 d U
F11 F 0.4857(4) 0.1550(5) 0.0000 0.179(4) Uani 1 2 d SU
F1 F 0.5881(12) 0.2045(9) 0.5379(7) 0.265(8) Uani 0.50 1 d PDU
F2 F 0.6384(11) 0.2396(6) 0.4443(5) 0.174(4) Uani 0.50 1 d PDU
F3 F 0.6443(10) 0.1246(5) 0.4618(6) 0.172(4) Uani 0.50 1 d PU
F4 F 0.7388(6) 0.1771(5) 0.4555(5) 0.297(5) Uani 1 1 d DU
F5 F 0.7027(11) 0.2742(5) 0.5000 0.259(5) Uani 1 2 d SDU
C14 C 0.0803(2) 0.20521(18) 0.28803(18) 0.0348(8) Uani 1 1 d .
H14A H 0.1168 0.2263 0.3183 0.042 Uiso 1 1 calc R
C13 C -0.0203(2) 0.21335(18) 0.19820(19) 0.0357(8) Uani 1 1 d .
H13A H -0.0503 0.2396 0.1673 0.043 Uiso 1 1 calc R
C11 C -0.0316(2) 0.14123(18) 0.20152(19) 0.0347(8) Uani 1 1 d .
C5 C 0.1143(3) 0.08217(19) 0.32998(19) 0.0380(8) Uani 1 1 d .
C10 C -0.0914(2) 0.09799(19) 0.1624(2) 0.0391(8) Uani 1 1 d .
C15 C 0.0362(3) 0.24596(19) 0.24150(19) 0.0363(8) Uani 1 1 d .
C4 C 0.1755(3) 0.1000(2) 0.3758(2) 0.0458(9) Uani 1 1 d .
H4A H 0.1872 0.1468 0.3846 0.055 Uiso 1 1 calc R
C8 C -0.2059(3) 0.0800(3) 0.0870(2) 0.0583(12) Uani 1 1 d .
H8A H -0.2461 0.0979 0.0577 0.070 Uiso 1 1 calc R
C6 C -0.1452(3) -0.0146(2) 0.1448(2) 0.0457(10) Uani 1 1 d .
H6A H -0.1435 -0.0625 0.1534 0.055 Uiso 1 1 calc R
C1 C 0.1366(3) -0.0368(2) 0.3507(2) 0.0473(10) Uani 1 1 d .
H1A H 0.1233 -0.0835 0.3427 0.057 Uiso 1 1 calc R
C3 C 0.2195(3) 0.0480(3) 0.4087(2) 0.0564(12) Uani 1 1 d .
H3A H 0.2623 0.0596 0.4386 0.068 Uiso 1 1 calc R
C7 C -0.2042(3) 0.0098(2) 0.1004(3) 0.0543(12) Uani 1 1 d .
H7A H -0.2423 -0.0207 0.0799 0.065 Uiso 1 1 calc R
C9 C -0.1481(3) 0.1241(2) 0.1168(2) 0.0485(10) Uani 1 1 d .
H9A H -0.1474 0.1715 0.1062 0.058 Uiso 1 1 calc R
C2 C 0.1997(3) -0.0211(3) 0.3969(3) 0.0572(12) Uani 1 1 d .
H2A H 0.2279 -0.0567 0.4193 0.069 Uiso 1 1 calc R
C17 C 0.0551(3) 0.35680(19) 0.1777(2) 0.0421(9) Uani 1 1 d .
H17A H 0.0400 0.3326 0.1397 0.051 Uiso 1 1 calc R
C20 C 0.0981(3) 0.4302(2) 0.2899(2) 0.0483(10) Uani 1 1 d .
H20A H 0.1121 0.4549 0.3279 0.058 Uiso 1 1 calc R
C19 C 0.0789(3) 0.4265(2) 0.1735(2) 0.0474(10) Uani 1 1 d .
H19A H 0.0795 0.4483 0.1326 0.057 Uiso 1 1 calc R
C16 C 0.0533(3) 0.32257(19) 0.2375(2) 0.0390(9) Uani 1 1 d .
C18 C 0.0741(3) 0.3605(2) 0.2945(2) 0.0450(9) Uani 1 1 d .
H18A H 0.0718 0.3388 0.3354 0.054 Uiso 1 1 calc R
C21 C 0.1018(3) 0.4645(2) 0.2285(3) 0.0465(10) Uani 1 1 d .
C22 C 0.1296(3) 0.5378(2) 0.2212(3) 0.0554(12) Uani 1 1 d .
H22A H 0.1402 0.5536 0.1787 0.067 Uiso 1 1 calc R
C24 C 0.1714(3) 0.6560(2) 0.2634(4) 0.0725(16) Uani 1 1 d U
C25 C 0.2118(3) 0.6814(2) 0.2078(4) 0.0827(18) Uani 1 1 d U
H25A H 0.2193 0.6517 0.1720 0.099 Uiso 1 1 calc R
C29 C 0.2287(4) 0.7944(3) 0.2572(5) 0.119(3) Uani 1 1 d U
H29A H 0.2463 0.8409 0.2551 0.143 Uiso 1 1 calc R
C27 C 0.2418(3) 0.7505(3) 0.2036(5) 0.105(3) Uani 1 1 d U
H27A H 0.2696 0.7666 0.1661 0.126 Uiso 1 1 calc R
C26 C 0.1609(4) 0.7006(3) 0.3166(4) 0.091(2) Uani 1 1 d U
H26A H 0.1345 0.6845 0.3547 0.110 Uiso 1 1 calc R
C28 C 0.1901(4) 0.7697(3) 0.3131(5) 0.119(3) Uani 1 1 d U
H28A H 0.1833 0.7993 0.3490 0.143 Uiso 1 1 calc R
C23 C 0.1410(3) 0.5829(2) 0.2695(3) 0.0622(13) Uani 1 1 d .
H23A H 0.1287 0.5671 0.3117 0.075 Uiso 1 1 calc R
C12 C 0.0688(2) 0.13324(19) 0.28829(18) 0.0352(8) Uani 1 1 d .
N3 N 0.0132(2) 0.10297(19) 0.24598(14) 0.0356(8) Uani 1 1 d .
O1W O -0.3841(4) 0.0526(4) 0.0000 0.100(2) Uani 1 2 d S

loop_
_atom_site_aniso_label
_atom_site_aniso_U_11
_atom_site_aniso_U_22
_atom_site_aniso_U_33
_atom_site_aniso_U_23
_atom_site_aniso_U_13
_atom_site_aniso_U_12
Ru1 0.0431(3) 0.0178(3) 0.0461(3) 0.000 0.000 -0.00400(15)
P2 0.0472(9) 0.0650(12) 0.0660(11) 0.000 0.000 -0.0075(8)
P1 0.207(4) 0.0870(18) 0.0626(14) 0.000 0.000 0.080(2)
N1 0.0434(18) 0.0250(15) 0.0497(19) 0.0029(13) -0.0014(15) 0.0005(13)
N2 0.0440(18) 0.0250(16) 0.0475(19) -0.0041(14) -0.0007(15) -0.0057(13)
F12 0.187(5) 0.089(3) 0.097(3) 0.013(2) -0.027(3) -0.002(3)
F13 0.071(3) 0.070(4) 0.318(10) 0.000 0.000 -0.007(3)
F14 0.276(7) 0.076(3) 0.103(3) -0.037(2) 0.021(4) 0.007(3)
F11 0.067(3) 0.165(8) 0.306(11) 0.000 0.000 0.001(4)
F1 0.404(17) 0.227(13) 0.162(12) 0.083(9) 0.191(14) 0.141(11)
F2 0.368(13) 0.092(6) 0.062(5) 0.053(5) 0.037(6) 0.030(7)
F3 0.257(11) 0.079(5) 0.180(10) 0.000(5) 0.031(8) 0.052(5)
F4 0.259(8) 0.235(8) 0.397(14) -0.085(8) 0.155(8) 0.042(6)
F5 0.405(16) 0.116(5) 0.256(11) 0.000 0.000 0.002(7)
C14 0.0394(19) 0.0215(17) 0.044(2) -0.0035(14) -0.0012(16) -0.0033(14)
C13 0.0400(19) 0.0204(17) 0.047(2) 0.0027(15) 0.0009(16) 0.0017(14)
C11 0.0378(19) 0.0224(17) 0.044(2) -0.0003(14) 0.0001(16) -0.0012(14)
C5 0.044(2) 0.0266(18) 0.043(2) 0.0031(15) 0.0009(16) -0.0038(15)
C10 0.040(2) 0.0271(18) 0.050(2) -0.0012(16) -0.0021(17) -0.0047(15)
C15 0.040(2) 0.0197(18) 0.050(2) -0.0009(15) 0.0079(16) -0.0005(15)
C4 0.050(2) 0.037(2) 0.050(2) 0.0041(18) -0.0026(19) -0.0054(18)
C8 0.055(3) 0.057(3) 0.063(3) -0.006(2) -0.016(2) -0.001(2)
C6 0.048(2) 0.034(2) 0.055(2) -0.0087(18) 0.0003(19) -0.0122(18)
C1 0.058(3) 0.0265(19) 0.057(2) 0.0080(18) 0.000(2) 0.0071(18)
C3 0.054(3) 0.059(3) 0.056(3) 0.011(2) -0.014(2) -0.004(2)
C7 0.048(3) 0.052(3) 0.063(3) -0.008(2) -0.005(2) -0.013(2)
C9 0.046(2) 0.038(2) 0.062(3) -0.0029(19) -0.008(2) 0.0009(18)
C2 0.060(3) 0.046(3) 0.066(3) 0.017(2) -0.008(2) 0.007(2)
C17 0.046(2) 0.0230(18) 0.057(2) 0.0011(16) 0.0034(18) 0.0020(15)
C20 0.050(2) 0.0264(19) 0.068(3) -0.0107(19) -0.001(2) -0.0023(17)
C19 0.049(2) 0.0274(19) 0.065(3) 0.0071(19) 0.006(2) 0.0003(17)
C16 0.0383(19) 0.0185(17) 0.060(2) -0.0015(16) 0.0041(17) 0.0006(14)
C18 0.049(2) 0.0235(18) 0.063(3) -0.0013(17) -0.0002(19) 0.0000(16)
C21 0.038(2) 0.027(2) 0.075(3) 0.0028(19) 0.002(2) 0.0026(16)
C22 0.044(2) 0.028(2) 0.095(4) 0.006(2) 0.000(2) 0.0018(17)
C24 0.049(3) 0.027(2) 0.141(5) 0.006(3) -0.036(3) 0.002(2)
C25 0.042(3) 0.030(2) 0.177(6) 0.016(3) -0.027(3) -0.0023(19)
C29 0.073(3) 0.023(2) 0.261(9) 0.000(3) -0.079(4) 0.0020(19)
C27 0.042(3) 0.038(3) 0.236(9) 0.036(4) -0.031(4) -0.001(2)
C26 0.095(4) 0.029(2) 0.151(5) -0.009(3) -0.063(4) 0.010(3)
C28 0.074(3) 0.024(2) 0.260(9) 0.000(3) -0.079(4) 0.0031(19)
C23 0.057(3) 0.027(2) 0.102(4) -0.002(2) -0.021(3) -0.0009(19)
C12 0.0375(19) 0.0249(17) 0.043(2) 0.0014(15) 0.0003(15) -0.0025(14)
N3 0.0411(18) 0.0218(17) 0.0441(19) 0.0010(12) 0.0003(13) -0.0048(13)
O1W 0.094(5) 0.109(5) 0.097(5) 0.000 0.000 -0.019(4)

loop_
_atom_type_symbol
_atom_type_description
_atom_type_scat_dispersion_real
_atom_type_scat_dispersion_imag
_atom_type_scat_source
C C 0.0033 0.0016 'International Tables Vol C Tables 4.2.6.8 and 6.1.1.4'
H H 0.0000 0.0000 'International Tables Vol C Tables 4.2.6.8 and 6.1.1.4'
N N 0.0061 0.0033 'International Tables Vol C Tables 4.2.6.8 and 6.1.1.4'
F F 0.0171 0.0103 'International Tables Vol C Tables 4.2.6.8 and 6.1.1.4'
P P 0.1023 0.0942 'International Tables Vol C Tables 4.2.6.8 and 6.1.1.4'
Ru Ru -1.2594 0.8363 'International Tables Vol C Tables 4.2.6.8 and 6.1.1.4'
O O 0.0106 0.0060 'International Tables Vol C Tables 4.2.6.8 and 6.1.1.4'

loop_
_geom_angle_atom_site_label_1
_geom_angle_atom_site_label_2
_geom_angle_atom_site_label_3
_geom_angle
_geom_angle_site_symmetry_1
_geom_angle_site_symmetry_3
N3 Ru1 N3 178.98(17) 2 .
N3 Ru1 N2 79.04(12) 2 2
N3 Ru1 N2 100.24(13) . 2
N3 Ru1 N2 100.24(13) 2 .
N3 Ru1 N2 79.04(12) . .
N2 Ru1 N2 92.31(19) 2 .
N3 Ru1 N1 101.69(13) 2 .
N3 Ru1 N1 79.03(12) . .
N2 Ru1 N1 91.94(14) 2 .
N2 Ru1 N1 158.07(13) . .
N3 Ru1 N1 79.03(12) 2 2
N3 Ru1 N1 101.69(13) . 2
N2 Ru1 N1 158.07(13) 2 2
N2 Ru1 N1 91.94(14) . 2
N1 Ru1 N1 92.11(19) . 2
F14 P2 F14 91.3(4) . 6
F14 P2 F13 98.3(3) . .
F14 P2 F13 98.3(3) 6 .
F14 P2 F11 91.0(4) . .
F14 P2 F11 91.0(4) 6 .
F13 P2 F11 166.6(5) . .
F14 P2 F12 174.9(3) . 6
F14 P2 F12 91.5(3) 6 6
F13 P2 F12 85.5(3) . 6
F11 P2 F12 84.6(3) . 6
F14 P2 F12 91.5(3) . .
F14 P2 F12 174.9(3) 6 .
F13 P2 F12 85.5(3) . .
F11 P2 F12 84.6(3) . .
F12 P2 F12 85.5(3) 6 .
F4 P1 F4 76.0(9) 6_556 .
F4 P1 F1 168.8(10) 6_556 6_556
F4 P1 F1 109.7(8) . 6_556
F4 P1 F1 109.7(8) 6_556 .
F4 P1 F1 168.8(10) . .
F1 P1 F1 63.1(15) 6_556 .
F4 P1 F2 147.7(8) 6_556 .
F4 P1 F2 84.4(7) . .
F1 P1 F2 43.5(9) 6_556 .
F1 P1 F2 94.4(8) . .
F4 P1 F2 84.4(7) 6_556 6_556
F4 P1 F2 147.7(8) . 6_556
F1 P1 F2 94.4(8) 6_556 6_556
F1 P1 F2 43.5(9) . 6_556
F2 P1 F2 100.1(10) . 6_556
F4 P1 F5 88.8(7) 6_556 .
F4 P1 F5 88.8(7) . .
F1 P1 F5 100.8(9) 6_556 .
F1 P1 F5 100.8(9) . .
F2 P1 F5 65.1(7) . .
F2 P1 F5 65.1(7) 6_556 .
F4 P1 F3 70.4(6) 6_556 6_556
F4 P1 F3 104.9(6) . 6_556
F1 P1 F3 98.5(10) 6_556 6_556
F1 P1 F3 69.2(8) . 6_556
F2 P1 F3 140.4(9) . 6_556
F2 P1 F3 91.9(7) 6_556 6_556
F5 P1 F3 150.9(4) . 6_556
F4 P1 F3 104.9(6) 6_556 .
F4 P1 F3 70.4(6) . .
F1 P1 F3 69.2(8) 6_556 .
F1 P1 F3 98.5(10) . .
F2 P1 F3 91.9(7) . .
F2 P1 F3 140.4(9) 6_556 .
F5 P1 F3 150.9(4) . .
F3 P1 F3 57.5(8) 6_556 .
C1 N1 C5 118.1(4) . .
C1 N1 Ru1 127.7(3) . .
C5 N1 Ru1 114.2(3) . .
C6 N2 C10 117.8(4) . .
C6 N2 Ru1 127.9(3) . .
C10 N2 Ru1 114.3(2) . .
F2 F1 P1 68.4(10) 6_556 .
F2 F1 F1 109.3(11) 6_556 6_556
P1 F1 F1 58.4(8) . 6_556
F2 F1 F3 100.0(16) 6_556 6_556
P1 F1 F3 59.2(7) . 6_556
F1 F1 F3 90.1(6) 6_556 6_556
F1 F2 P1 68.2(6) 6_556 .
F1 F2 F5 117.0(11) 6_556 .
P1 F2 F5 60.5(6) . .
F3 F3 P1 61.3(4) 6_556 .
F3 F3 F1 89.9(6) 6_556 6_556
P1 F3 F1 51.6(5) . 6_556
F3 F3 F4 94.1(5) 6_556 .
P1 F3 F4 51.0(5) . .
F1 F3 F4 85.6(9) 6_556 .
P1 F4 F3 58.6(5) . .
P1 F5 F2 54.4(4) . .
P1 F5 F2 54.4(4) . 6_556
F2 F5 F2 86.8(10) . 6_556
C12 C14 C15 119.2(3) . .
C11 C13 C15 119.5(4) . .
N3 C11 C13 120.1(4) . .
N3 C11 C10 112.5(3) . .
C13 C11 C10 127.4(4) . .
N1 C5 C4 121.4(4) . .
N1 C5 C12 114.5(3) . .
C4 C5 C12 124.1(3) . .
N2 C10 C9 120.7(4) . .
N2 C10 C11 114.7(3) . .
C9 C10 C11 124.5(4) . .
C13 C15 C14 119.2(3) . .
C13 C15 C16 121.2(3) . .
C14 C15 C16 119.5(4) . .
C5 C4 C3 119.7(4) . .
C7 C8 C9 119.9(4) . .
N2 C6 C7 123.0(4) . .
N1 C1 C2 122.3(4) . .
C2 C3 C4 119.6(4) . .
C8 C7 C6 118.6(4) . .
C8 C9 C10 119.9(4) . .
C3 C2 C1 118.8(4) . .
C16 C17 C19 121.0(4) . .
C18 C20 C21 121.0(4) . .
C21 C19 C17 121.6(4) . .
C17 C16 C18 118.6(4) . .
C17 C16 C15 121.1(4) . .
C18 C16 C15 120.2(4) . .
C20 C18 C16 120.1(4) . .
C19 C21 C20 117.7(4) . .
C19 C21 C22 119.5(4) . .
C20 C21 C22 122.8(4) . .
C23 C22 C21 125.7(5) . .
C25 C24 C26 118.6(5) . .
C25 C24 C23 123.0(6) . .
C26 C24 C23 118.4(6) . .
C24 C25 C27 122.0(7) . .
C28 C29 C27 120.6(6) . .
C29 C27 C25 118.1(8) . .
C24 C26 C28 120.0(8) . .
C29 C28 C26 120.7(9) . .
C22 C23 C24 126.6(6) . .
N3 C12 C14 120.3(4) . .
N3 C12 C5 113.1(3) . .
C14 C12 C5 126.6(3) . .
C12 N3 C11 121.7(4) . .
C12 N3 Ru1 119.1(3) . .
C11 N3 Ru1 119.2(2) . .

loop_
_geom_bond_atom_site_label_1
_geom_bond_atom_site_label_2
_geom_bond_distance
_geom_bond_site_symmetry_2
Ru1 N3 1.976(4) 2
Ru1 N3 1.976(4) .
Ru1 N2 2.062(3) 2
Ru1 N2 2.062(3) .
Ru1 N1 2.066(3) .
Ru1 N1 2.066(3) 2
P2 F14 1.510(4) .
P2 F14 1.510(4) 6
P2 F13 1.530(6) .
P2 F11 1.550(7) .
P2 F12 1.634(4) 6
P2 F12 1.634(4) .
P1 F4 1.470(7) 6_556
P1 F4 1.470(7) .
P1 F1 1.475(11) 6_556
P1 F1 1.475(11) .
P1 F2 1.477(8) .
P1 F2 1.477(8) 6_556
P1 F5 1.582(10) .
P1 F3 1.616(12) 6_556
P1 F3 1.616(12) .
N1 C1 1.347(5) .
N1 C5 1.375(5) .
N2 C6 1.352(5) .
N2 C10 1.374(5) .
F1 F2 1.09(2) 6_556
F1 F1 1.54(3) 6_556
F1 F3 1.758(18) 6_556
F2 F1 1.09(2) 6_556
F2 F5 1.649(18) .
F3 F3 1.55(2) 6_556
F3 F1 1.758(18) 6_556
F3 F4 1.784(16) .
F5 F2 1.649(18) 6_556
C14 C12 1.385(5) .
C14 C15 1.405(5) .
C13 C11 1.389(5) .
C13 C15 1.392(5) .
C11 N3 1.356(5) .
C11 C10 1.476(5) .
C5 C4 1.376(6) .
C5 C12 1.474(5) .
C10 C9 1.374(6) .
C15 C16 1.488(5) .
C4 C3 1.378(6) .
C8 C7 1.369(7) .
C8 C9 1.373(6) .
C6 C7 1.369(7) .
C1 C2 1.391(7) .
C3 C2 1.376(7) .
C17 C16 1.381(6) .
C17 C19 1.384(5) .
C20 C18 1.385(5) .
C20 C21 1.411(7) .
C19 C21 1.381(6) .
C16 C18 1.405(6) .
C21 C22 1.471(6) .
C22 C23 1.320(7) .
C24 C25 1.382(9) .
C24 C26 1.387(9) .
C24 C23 1.478(6) .
C25 C27 1.402(7) .
C29 C28 1.368(13) .
C29 C27 1.389(12) .
C26 C28 1.397(8) .
C12 N3 1.350(5) .
